data_2223017
loop_
_publ_author_name
'Cao, Guo-Biao'

_publ_section_title
;
 (<i>E</i>)-3-Bromo-<i>N</i>'-(4-methoxybenzylidene)benzohydrazide
 methanol solvate
;
_journal_coeditor_code CI2872
_journal_issue 9
_journal_name_full 'Acta Crystallographica Section E'
_journal_page_first o2086
_journal_paper_doi 10.1107/S1600536809030219
_journal_volume 65
_journal_year 2009
_chemical_formula_iupac 'C15 H13 Br N2 O2, C H4 O'
_chemical_formula_moiety 'C15 H13 Br N2 O2, C H4 O'
_chemical_formula_sum 'C16 H17 Br N2 O3'
_chemical_formula_weight 365.23
_chemical_name_systematic
;
(<i>E</i>)-3-Bromo-<i>N</i>'-(4-methoxybenzylidene)benzohydrazide methanol
solvate
;
_space_group_IT_number 14
_symmetry_cell_setting monoclinic
_symmetry_space_group_name_Hall '-P 2ybc'
_symmetry_space_group_name_H-M 'P 1 21/c 1'
_atom_sites_solution_hydrogens geom
_atom_sites_solution_primary direct
_atom_sites_solution_secondary difmap
_audit_creation_method SHELXL-97
_cell_angle_alpha 90.00
_cell_angle_beta 104.429(2)
_cell_angle_gamma 90.00
_cell_formula_units_Z 4
_cell_length_a 13.5850(10)
_cell_length_b 6.7150(10)
_cell_length_c 18.3770(10)
_cell_measurement_reflns_used 2168
_cell_measurement_temperature 298(2)
_cell_measurement_theta_max 24.6
_cell_measurement_theta_min 2.7
_cell_volume 1623.5(3)
_computing_cell_refinement 'SAINT (Bruker, 2007)'
_computing_data_collection 'SMART (Bruker, 2007)'
_computing_data_reduction 'SAINT (Bruker, 2007)'
_computing_molecular_graphics 'SHELXTL (Sheldrick, 2008)'
_computing_publication_material 'SHELXTL (Sheldrick, 2008)'
_computing_structure_refinement 'SHELXTL (Sheldrick, 2008)'
_computing_structure_solution 'SHELXTL (Sheldrick, 2008)'
_diffrn_ambient_temperature 298(2)
_diffrn_measured_fraction_theta_full 0.995
_diffrn_measured_fraction_theta_max 0.995
_diffrn_measurement_device_type 'Bruker SMART CCD area-detector'
_diffrn_measurement_method \w
_diffrn_radiation_monochromator graphite
_diffrn_radiation_source 'fine-focus sealed tube'
_diffrn_radiation_type MoK\a
_diffrn_radiation_wavelength 0.71073
_diffrn_reflns_av_R_equivalents 0.0298
_diffrn_reflns_av_sigmaI/netI 0.0363
_diffrn_reflns_limit_h_max 17
_diffrn_reflns_limit_h_min -17
_diffrn_reflns_limit_k_max 8
_diffrn_reflns_limit_k_min -8
_diffrn_reflns_limit_l_max 20
_diffrn_reflns_limit_l_min -23
_diffrn_reflns_number 9539
_diffrn_reflns_theta_full 26.98
_diffrn_reflns_theta_max 26.98
_diffrn_reflns_theta_min 1.55
_diffrn_standards_number 0
_exptl_absorpt_coefficient_mu 2.545
_exptl_absorpt_correction_T_max 0.6715
_exptl_absorpt_correction_T_min 0.6300
_exptl_absorpt_correction_type multi-scan
_exptl_absorpt_process_details '(SADABS; Bruker, 2001)'
_exptl_crystal_colour colourless
_exptl_crystal_density_diffrn 1.494
_exptl_crystal_density_method 'not measured'
_exptl_crystal_description Block
_exptl_crystal_F_000 744
_exptl_crystal_size_max 0.20
_exptl_crystal_size_mid 0.20
_exptl_crystal_size_min 0.17
_refine_diff_density_max 0.407
_refine_diff_density_min -0.518
_refine_ls_extinction_method none
_refine_ls_goodness_of_fit_ref 1.015
_refine_ls_hydrogen_treatment mixed
_refine_ls_matrix_type full
_refine_ls_number_parameters 205
_refine_ls_number_reflns 3539
_refine_ls_number_restraints 1
_refine_ls_restrained_S_all 1.015
_refine_ls_R_factor_all 0.0820
_refine_ls_R_factor_gt 0.0389
_refine_ls_shift/su_max 0.001
_refine_ls_shift/su_max_lt 0.001
_refine_ls_shift/su_mean 0.000
_refine_ls_structure_factor_coef Fsqd
_refine_ls_weighting_details 'calc w=1/[\s^2^(Fo^2^)+(0.043P)^2^+0.516P] where P=(Fo^2^+2Fc^2^)/3'
_refine_ls_weighting_scheme calc
_refine_ls_wR_factor_gt 0.0876
_refine_ls_wR_factor_ref 0.1026
_reflns_number_gt 2132
_reflns_number_total 3539
_reflns_threshold_expression I>2\s(I)
_cod_data_source_file ci2872.cif
_cod_data_source_block I
_cod_depositor_comments
;
The following automatic conversions were performed:
'_symmetry_cell_setting' value 'Monoclinic' changed to 'monoclinic'
according to '/home/saulius/struct/CIF-dictionaries/cif_core.dic'
dictionary named 'cif_core.dic' version 2.4.1 from 2010-06-29.

Automatic conversion script
Id: cif_fix_enum 1527 2010-12-29 10:47:43Z saulius 

The following automatic conversions were performed:

'_symmetry_cell_setting' value 'Monoclinic' changed to 'monoclinic'
according to /home/saulius/struct/CIF-dictionaries/cif_core.dic
dictionary named 'cif_core.dic' version 2.4.1 from 2010-06-29.

Automatic conversion script
Id: cif_fix_values 1715 2011-07-08 13:25:40Z adriana 
;
_cod_original_sg_symbol_H-M 'P 21/c'
_cod_database_code 2223017
_cod_database_fobs_code 2223017

loop_
_symmetry_equiv_pos_as_xyz
'x, y, z'
'-x, y+1/2, -z+1/2'
'-x, -y, -z'
'x, -y-1/2, z-1/2'

loop_
_atom_site_type_symbol
_atom_site_label
_atom_site_fract_x
_atom_site_fract_y
_atom_site_fract_z
_atom_site_U_iso_or_equiv
_atom_site_adp_type
_atom_site_calc_flag
_atom_site_refinement_flags
_atom_site_occupancy
_atom_site_disorder_assembly
_atom_site_disorder_group
Br Br1 0.53424(3) 0.09750(6) -0.18341(2) 0.09185(19) Uani d . 1 . .
O O1 0.26855(15) 0.2642(3) -0.02385(11) 0.0608(5) Uani d . 1 . .
O O2 -0.19847(15) 0.3318(3) 0.21672(11) 0.0595(5) Uani d . 1 . .
O O3 0.20352(18) 0.5573(3) 0.06465(12) 0.0676(6) Uani d . 1 . .
H H3 0.2041 0.4585 0.0385 0.101 Uiso calc R 1 . .
N N1 0.21308(16) -0.0152(3) 0.02088(12) 0.0460(5) Uani d D 1 . .
N N2 0.14486(16) 0.0932(3) 0.04946(12) 0.0477(5) Uani d . 1 . .
C C1 0.34289(18) -0.0397(4) -0.04807(14) 0.0410(6) Uani d . 1 . .
C C2 0.3955(2) 0.0578(4) -0.09241(14) 0.0470(6) Uani d . 1 . .
H H2 0.3858 0.1937 -0.1011 0.056 Uiso calc R 1 . .
C C3 0.4622(2) -0.0442(4) -0.12395(15) 0.0504(7) Uani d . 1 . .
C C4 0.4778(2) -0.2432(4) -0.11248(16) 0.0573(8) Uani d . 1 . .
H H4 0.5230 -0.3111 -0.1341 0.069 Uiso calc R 1 . .
C C5 0.4257(2) -0.3414(4) -0.06842(17) 0.0560(7) Uani d . 1 . .
H H5 0.4360 -0.4773 -0.0602 0.067 Uiso calc R 1 . .
C C6 0.3584(2) -0.2429(4) -0.03613(15) 0.0488(7) Uani d . 1 . .
H H6 0.3236 -0.3120 -0.0065 0.059 Uiso calc R 1 . .
C C7 0.27195(19) 0.0826(4) -0.01586(14) 0.0446(6) Uani d . 1 . .
C C8 0.0896(2) -0.0058(4) 0.08234(15) 0.0485(6) Uani d . 1 . .
H H8 0.0978 -0.1432 0.0862 0.058 Uiso calc R 1 . .
C C9 0.01344(18) 0.0883(4) 0.11444(14) 0.0430(6) Uani d . 1 . .
C C10 -0.0341(2) -0.0209(4) 0.15986(15) 0.0488(7) Uani d . 1 . .
H H10 -0.0179 -0.1549 0.1683 0.059 Uiso calc R 1 . .
C C11 -0.1040(2) 0.0628(4) 0.19264(15) 0.0519(7) Uani d . 1 . .
H H11 -0.1342 -0.0137 0.2232 0.062 Uiso calc R 1 . .
C C12 -0.12967(19) 0.2614(4) 0.18031(14) 0.0451(6) Uani d . 1 . .
C C13 -0.0856(2) 0.3731(4) 0.13385(15) 0.0474(6) Uani d . 1 . .
H H13 -0.1038 0.5058 0.1242 0.057 Uiso calc R 1 . .
C C14 -0.0142(2) 0.2866(4) 0.10182(15) 0.0474(6) Uani d . 1 . .
H H14 0.0159 0.3630 0.0711 0.057 Uiso calc R 1 . .
C C15 -0.2213(2) 0.5384(4) 0.21096(18) 0.0662(9) Uani d . 1 . .
H H15A -0.1611 0.6134 0.2330 0.099 Uiso calc R 1 . .
H H15B -0.2728 0.5674 0.2370 0.099 Uiso calc R 1 . .
H H15C -0.2455 0.5742 0.1590 0.099 Uiso calc R 1 . .
C C16 0.2481(3) 0.5111(5) 0.13973(19) 0.0749(9) Uani d . 1 . .
H H16A 0.3160 0.4636 0.1445 0.112 Uiso calc R 1 . .
H H16B 0.2088 0.4098 0.1563 0.112 Uiso calc R 1 . .
H H16C 0.2500 0.6283 0.1700 0.112 Uiso calc R 1 . .
H H1 0.210(2) -0.1474(16) 0.0258(17) 0.080 Uiso d D 1 . .

loop_
_atom_site_aniso_label
_atom_site_aniso_U_11
_atom_site_aniso_U_22
_atom_site_aniso_U_33
_atom_site_aniso_U_12
_atom_site_aniso_U_13
_atom_site_aniso_U_23
Br1 0.1033(3) 0.0942(3) 0.0980(3) -0.0125(2) 0.0627(2) 0.0055(2)
O1 0.0810(14) 0.0302(11) 0.0831(14) 0.0074(9) 0.0428(11) 0.0037(9)
O2 0.0673(12) 0.0512(11) 0.0699(13) 0.0065(9) 0.0358(10) 0.0029(10)
O3 0.1030(16) 0.0346(11) 0.0763(15) 0.0028(11) 0.0434(13) -0.0005(10)
N1 0.0513(13) 0.0327(11) 0.0584(14) 0.0025(10) 0.0218(11) -0.0012(11)
N2 0.0514(13) 0.0417(12) 0.0538(14) 0.0046(10) 0.0202(11) -0.0054(11)
C1 0.0431(14) 0.0351(14) 0.0431(15) 0.0001(11) 0.0075(12) -0.0043(11)
C2 0.0519(16) 0.0369(14) 0.0515(16) -0.0012(12) 0.0112(13) 0.0010(12)
C3 0.0512(16) 0.0540(18) 0.0481(16) -0.0026(13) 0.0163(13) -0.0029(13)
C4 0.0560(18) 0.0532(18) 0.0635(19) 0.0122(14) 0.0167(15) -0.0099(15)
C5 0.0638(19) 0.0358(15) 0.0686(19) 0.0104(13) 0.0172(16) -0.0023(14)
C6 0.0544(17) 0.0328(14) 0.0599(17) 0.0010(12) 0.0153(14) 0.0017(12)
C7 0.0483(15) 0.0376(16) 0.0471(15) 0.0051(12) 0.0105(12) -0.0003(12)
C8 0.0520(17) 0.0381(14) 0.0564(17) 0.0032(13) 0.0153(14) -0.0028(13)
C9 0.0411(14) 0.0406(15) 0.0453(15) -0.0004(12) 0.0071(12) -0.0041(12)
C10 0.0567(17) 0.0361(14) 0.0548(16) 0.0020(12) 0.0161(14) 0.0028(13)
C11 0.0606(18) 0.0443(16) 0.0555(17) -0.0027(13) 0.0231(14) 0.0082(13)
C12 0.0454(15) 0.0463(16) 0.0459(15) -0.0012(12) 0.0158(12) -0.0027(12)
C13 0.0538(16) 0.0339(14) 0.0559(17) 0.0038(12) 0.0165(13) 0.0013(12)
C14 0.0537(16) 0.0397(15) 0.0520(16) -0.0033(12) 0.0189(13) 0.0029(13)
C15 0.073(2) 0.059(2) 0.073(2) 0.0194(16) 0.0303(17) -0.0001(16)
C16 0.086(2) 0.064(2) 0.078(3) -0.0032(18) 0.028(2) -0.0082(19)

loop_
_atom_type_symbol
_atom_type_description
_atom_type_scat_dispersion_real
_atom_type_scat_dispersion_imag
_atom_type_scat_source
C C 0.0033 0.0016 'International Tables Vol C Tables 4.2.6.8 and 6.1.1.4'
H H 0.0000 0.0000 'International Tables Vol C Tables 4.2.6.8 and 6.1.1.4'
Br Br -0.2901 2.4595 'International Tables Vol C Tables 4.2.6.8 and 6.1.1.4'
N N 0.0061 0.0033 'International Tables Vol C Tables 4.2.6.8 and 6.1.1.4'
O O 0.0106 0.0060 'International Tables Vol C Tables 4.2.6.8 and 6.1.1.4'

loop_
_geom_angle_atom_site_label_1
_geom_angle_atom_site_label_2
_geom_angle_atom_site_label_3
_geom_angle_site_symmetry_1
_geom_angle_site_symmetry_3
_geom_angle
_geom_angle_publ_flag
C12 O2 C15 . . 117.8(2) ?
C16 O3 H3 . . 109.5 ?
C7 N1 N2 . . 118.3(2) ?
C7 N1 H1 . . 126(2) ?
N2 N1 H1 . . 115(2) ?
C8 N2 N1 . . 116.1(2) ?
C2 C1 C6 . . 118.7(2) ?
C2 C1 C7 . . 117.0(2) ?
C6 C1 C7 . . 124.4(2) ?
C3 C2 C1 . . 120.4(2) ?
C3 C2 H2 . . 119.8 ?
C1 C2 H2 . . 119.8 ?
C4 C3 C2 . . 121.2(2) ?
C4 C3 Br1 . . 119.9(2) ?
C2 C3 Br1 . . 118.9(2) ?
C3 C4 C5 . . 118.7(2) ?
C3 C4 H4 . . 120.7 ?
C5 C4 H4 . . 120.7 ?
C4 C5 C6 . . 121.3(3) ?
C4 C5 H5 . . 119.3 ?
C6 C5 H5 . . 119.3 ?
C5 C6 C1 . . 119.6(3) ?
C5 C6 H6 . . 120.2 ?
C1 C6 H6 . . 120.2 ?
O1 C7 N1 . . 122.5(2) ?
O1 C7 C1 . . 120.5(2) ?
N1 C7 C1 . . 117.0(2) ?
N2 C8 C9 . . 122.1(2) ?
N2 C8 H8 . . 118.9 ?
C9 C8 H8 . . 118.9 ?
C10 C9 C14 . . 117.5(2) ?
C10 C9 C8 . . 119.9(2) ?
C14 C9 C8 . . 122.6(2) ?
C11 C10 C9 . . 121.8(2) ?
C11 C10 H10 . . 119.1 ?
C9 C10 H10 . . 119.1 ?
C10 C11 C12 . . 120.0(2) ?
C10 C11 H11 . . 120.0 ?
C12 C11 H11 . . 120.0 ?
O2 C12 C13 . . 124.9(2) ?
O2 C12 C11 . . 115.5(2) ?
C13 C12 C11 . . 119.6(2) ?
C12 C13 C14 . . 119.6(2) ?
C12 C13 H13 . . 120.2 ?
C14 C13 H13 . . 120.2 ?
C13 C14 C9 . . 121.5(2) ?
C13 C14 H14 . . 119.3 ?
C9 C14 H14 . . 119.3 ?
O2 C15 H15A . . 109.5 ?
O2 C15 H15B . . 109.5 ?
H15A C15 H15B . . 109.5 ?
O2 C15 H15C . . 109.5 ?
H15A C15 H15C . . 109.5 ?
H15B C15 H15C . . 109.5 ?
O3 C16 H16A . . 109.5 ?
O3 C16 H16B . . 109.5 ?
H16A C16 H16B . . 109.5 ?
O3 C16 H16C . . 109.5 ?
H16A C16 H16C . . 109.5 ?
H16B C16 H16C . . 109.5 ?

loop_
_geom_bond_atom_site_label_1
_geom_bond_atom_site_label_2
_geom_bond_site_symmetry_2
_geom_bond_distance
_geom_bond_publ_flag
Br1 C3 . 1.895(3) ?
O1 C7 . 1.227(3) ?
O2 C12 . 1.363(3) ?
O2 C15 . 1.420(3) ?
O3 C16 . 1.396(4) ?
O3 H3 . 0.82 ?
N1 C7 . 1.340(3) ?
N1 N2 . 1.381(3) ?
N1 H1 . 0.895(10) ?
N2 C8 . 1.264(3) ?
C1 C2 . 1.376(3) ?
C1 C6 . 1.390(4) ?
C1 C7 . 1.496(3) ?
C2 C3 . 1.374(3) ?
C2 H2 . 0.93 ?
C3 C4 . 1.361(4) ?
C4 C5 . 1.370(4) ?
C4 H4 . 0.93 ?
C5 C6 . 1.376(4) ?
C5 H5 . 0.93 ?
C6 H6 . 0.93 ?
C8 C9 . 1.456(3) ?
C8 H8 . 0.93 ?
C9 C10 . 1.385(4) ?
C9 C14 . 1.387(3) ?
C10 C11 . 1.366(4) ?
C10 H10 . 0.93 ?
C11 C12 . 1.382(4) ?
C11 H11 . 0.93 ?
C12 C13 . 1.380(3) ?
C13 C14 . 1.381(3) ?
C13 H13 . 0.93 ?
C14 H14 . 0.93 ?
C15 H15A . 0.96 ?
C15 H15B . 0.96 ?
C15 H15C . 0.96 ?
C16 H16A . 0.96 ?
C16 H16B . 0.96 ?
C16 H16C . 0.96 ?

loop_
_geom_hbond_atom_site_label_D
_geom_hbond_atom_site_label_H
_geom_hbond_atom_site_label_A
_geom_hbond_site_symmetry_A
_geom_hbond_distance_DH
_geom_hbond_distance_HA
_geom_hbond_distance_DA
_geom_hbond_angle_DHA
O3 H3 O1 . 0.82 2.07 2.831(3) 154
O3 H3 N2 . 0.82 2.60 3.211(3) 132
N1 H1 O3 1_545 0.900(10) 2.120(10) 2.993(3) 166(3)
C6 H6 O3 1_545 0.93 2.49 3.406(4) 168
C8 H8 O3 1_545 0.93 2.56 3.370(3) 146

loop_
_cod_related_entry_id
_cod_related_entry_database
_cod_related_entry_code
1 ChemSpider 30655857
